data_2010487
loop_
_publ_author_name
'Masciocchi, Norberto'
'Moret, Massimo'
'Ardizzoia, G. Attilio'
'La Monica, Girolamo'

_publ_section_title
;
 [ReCl~3~(C~8~H~11~P)~2~(C~7~H~11~N)~2~].C~6~H~4~Cl~2~
;
_journal_coden_ASTM CSCEE
_journal_issue 2
_journal_name_full
;
 Acta Crystallographica, Section C: Crystal Structure Communications
;
_journal_page_first 201
_journal_page_last 203
_journal_paper_doi 10.1107/s0108270194007420
_journal_volume 51
_journal_year 1995
_chemical_formula_moiety 'C36 H48 Cl5 N2 P2 Re'
_chemical_formula_sum 'C36 H48 Cl5 N2 P2 Re'
_chemical_formula_weight 934.15
_space_group_crystal_system orthorhombic
_space_group_IT_number 33
_space_group_name_Hall 'P -2n 2a'
_space_group_name_H-M_alt 'P 21 c n'
_atom_type_scat_source IntTabIV
_cell_angle_alpha 90
_cell_angle_beta 90
_cell_angle_gamma 90
_cell_formula_units_Z 4
_cell_length_a 9.197(2)
_cell_length_b 17.323(4)
_cell_length_c 25.841(7)
_cell_measurement_reflns_used 25
_cell_measurement_temperature 293(2)
_cell_measurement_theta_max 11
_cell_measurement_theta_min 9
_cell_volume 4117(2)
_diffrn_measurement_device 'Enraf-Nonius CAD4'
_diffrn_measurement_method '\w scans'
_diffrn_radiation_type MoK\a
_diffrn_radiation_wavelength 0.71073
_diffrn_reflns_av_R_equivalents 0
_diffrn_reflns_limit_h_max 10
_diffrn_reflns_limit_h_min 0
_diffrn_reflns_limit_k_max 20
_diffrn_reflns_limit_k_min 0
_diffrn_reflns_limit_l_max 30
_diffrn_reflns_limit_l_min 0
_diffrn_reflns_number 3832
_diffrn_reflns_theta_max 25
_diffrn_standards_decay_% 48
_diffrn_standards_interval_time 60
_diffrn_standards_number 3
_exptl_absorpt_coefficient_mu 3.380
_exptl_absorpt_correction_T_max 1.00
_exptl_absorpt_correction_T_min 0.96
_exptl_absorpt_correction_type empirical
_exptl_absorpt_process_details '(North, Phillips & Mathews, 1968)'
_exptl_crystal_colour yellow
_exptl_crystal_density_diffrn 1.507
_exptl_crystal_description prism
_exptl_crystal_size_max 0.25
_exptl_crystal_size_mid 0.10
_exptl_crystal_size_min 0.10
_refine_diff_density_max 0.96
_refine_diff_density_min -0.74
_refine_ls_extinction_method none
_refine_ls_goodness_of_fit_obs 1.101
_refine_ls_hydrogen_treatment refU
_refine_ls_number_parameters 229
_refine_ls_number_reflns 1639
_refine_ls_R_factor_obs 0.045
_refine_ls_shift/esd_max 0.005
_refine_ls_structure_factor_coef Fsqd
_refine_ls_weighting_details 'w = [\s^2^(Fo^2^)+(0.0735P)^2^+8.9961P]^-1^ where P =  (Fo^2^+2F~c~^2^)/3'
_refine_ls_weighting_scheme calc
_refine_ls_wR_factor_obs 0.112
_reflns_number_observed 1639
_reflns_number_total 3832
_reflns_observed_criterion I>3\s(I)
_cod_duplicate_entry 2003213
_cod_depositor_comments
;
 Updated bibliographic information.

 Antanas Vaitkus,
 2020-03-18

 Added additional information after consulting the supplementary material
 of the original publication. Marked entry as a duplicate of entry 2003213.

 Antanas Vaitkus,
 2020-03-18
;
_cod_database_code 2010487

loop_
_space_group_symop_id
_space_group_symop_operation_xyz
1 x,y,z
2 1/2+x,1/2+y,1/2-z
3 1/2+x,-y,-z
4 x,1/2-y,1/2+z

loop_
_atom_site_label
_atom_site_fract_x
_atom_site_fract_y
_atom_site_fract_z
_atom_site_U_iso_or_equiv
Re .2500 -.20890(4) -.72003(3) .0510(3)
Cl(1) .2911(8) -.2195(4) -.8143(2) .084(3)
Cl(2) .5056(8) -.1648(4) -.7102(3) .084(2)
Cl(3) .3615(8) -.3386(4) -.7110(3) .086(2)
P(1) .2279(10) -.0747(3) -.7476(3) .061(2)
P(2) .0484(8) -.2913(4) -.7453(3) .060(2)
C(1) .070(3) -.053(2) -.7885(9) .077(9)
C(2) .369(3) -.036(2) -.7849(9) .070(8)
C(3) .217(3) -.0054(12) -.6953(9) .061(7)
C(4) .292(3) -.0157(12) -.6503(9) .066(7)
C(5) .279(3) .0344(14) -.6092(10) .088(9)
C(6) .194(3) .101(2) -.6161(11) .078(9)
C(7) .118(3) .116(2) -.6588(11) .079(8)
C(8) .128(3) .062(2) -.6984(11) .079(8)
C(9) .086(4) -.377(2) -.7847(10) .095(9)
C(10) -.084(3) -.243(2) -.7861(9) .090(9)
C(11) -.058(3) -.3274(13) -.6914(9) .050(6)
C(12) .014(3) -.3620(14) -.6522(10) .068(7)
C(13) -.060(3) -.389(2) -.6064(11) .079(8)
C(14) -.208(4) -.381(2) -.6063(11) .099(10)
C(15) -.275(4) -.3469(14) -.6462(11) .093(10)
C(16) -.209(3) -.3196(12) -.6877(10) .063(7)
C(17) .071(3) -.1683(14) -.6897(10) .053(7)
N(1) -.033(2) -.1410(11) -.6732(8) .064(6)
C(18) -.150(3) -.1226(14) -.6375(9) .073(8)
C(19) -.194(3) -.040(2) -.6400(11) .098(10)
C(20) -.310(4) -.018(2) -.6035(13) .121(13)
C(21) -.275(6) -.045(2) -.5519(13) .140(14)
C(22) -.204(4) -.123(2) -.5444(10) .110(11)
C(23) -.097(4) -.145(2) -.5842(12) .117(12)
C(24) .277(3) -.2142(12) -.6457(8) .064(6)
N(2) .278(3) -.2215(11) -.6015(8) .091(7)
C(25) .3345(2) -.23151(11) -.54656(5) .236(11)
C(26A) .3588(5) -.31774(11) -.53495(7) .236(11)
C(26B) .4492(3) -.28845(14) -.52586(7) .236(11)
C(27) .3899(4) -.32791(10) -.47679(7) .236(11)
C(28A) .3948(2) -.24796(14) -.45079(8) .236(11)
C(28B) .3595(3) -.2661(2) -.43535(6) .236(11)
C(29) .2449(3) -.2091(2) -.45606(6) .236(11)
C(30A) .2062(3) -.2018(3) -.51384(8) .236(11)
C(30B) .3041(4) -.16968(12) -.50512(9) .236(11)
Cl(1S) .993(2) -.4756(8) -.4668(5) .230(8)
Cl(2S) .881(2) -.3040(7) -.4734(4) .211(6)
C(1S) .876(4) -.438(2) -.4238(14) .114(11)
C(2S) .829(4) -.366(2) -.4292(14) .127(13)
C(3S) .729(4) -.341(2) -.3894(12) .108(11)
C(4S) .680(4) -.381(2) -.3499(14) .116(12)
C(5S) .732(5) -.461(2) -.3481(13) .127(12)
C(6S) .826(3) -.486(2) -.3855(12) .104(11)
H(11) -.017(3) -.071(2) -.7720(9) .12(2)
H(12) .081(3) -.078(2) -.8215(9) .12(2)
H(13) .063(3) .002(2) -.7933(9) .12(2)
H(21) .386(3) -.068(2) -.8145(9) .12(2)
H(22) .456(3) -.034(2) -.7644(9) .12(2)
H(23) .343(3) .015(2) -.7962(9) .12(2)
H(4) .354(3) -.0579(12) -.6473(9) .12(2)
H(5) .325(3) .0244(14) -.5779(10) .12(2)
H(6) .190(3) .137(2) -.5892(11) .12(2)
H(7) .062(3) .161(2) -.6620(11) .12(2)
H(8) .073(3) .070(2) -.7283(11) .12(2)
H(91) .156(4) -.409(2) -.7674(10) .12(2)
H(92) .124(4) -.361(2) -.8178(10) .12(2)
H(93) -.002(4) -.406(2) -.7896(10) .12(2)
H(101) -.036(3) -.222(2) -.8159(9) .12(2)
H(102) -.129(3) -.202(2) -.7670(9) .12(2)
H(103) -.156(3) -.279(2) -.7970(9) .12(2)
H(121) .114(3) -.3687(14) -.6548(10) .12(2)
H(131) -.10(3) -.410(2) -.5786(11) .12(2)
H(14) -.262(4) -.400(2) -.5786(11) .12(2)
H(15) -.375(4) -.3414(14) -.6444(11) .12(2)
H(16) -.262(3) -.2958(12) -.7140(10) .12(2)
H(18) -.234(3) -.1546(14) -.6462(9) .12(2)
H(19) -.110(3) -.008(2) -.6333(11) .12(2)
H(192) -.227(3) -.029(2) -.6748(11) .12(2)
H(201) -.321(4) .038(2) -.6034(13) .12(2)
H(202) -.401(4) -.041(2) -.6144(13) .12(2)
H(211) -.364(6) -.044(2) -.5319(13) .12(2)
H(212) -.210(6) -.006(2) -.5365(13) .12(2)
H(221) -.157(4) -.124(2) -.51110(10) .12(2)
H(222) -.280(4) -.162(2) -.5438(10) .12(2)
H(231) -.082(4) -.201(2) -.5830(12) .12(2)
H(232) -.005(4) -.120(2) -.5770(12) .12(2)
H(3S) .696(4) -.291(2) -.3920(12) .12(2)
H(4S) .617(4) -.361(2) -.3253(14) .12(2)
H(5S) .701(5) -.493(2) -.3219(13) .12(2)
H(6S) .856(3) -.537(2) -.3849(12) .12(2)

loop_
_geom_angle_atom_site_label_1
_geom_angle_atom_site_label_2
_geom_angle_atom_site_label_3
_geom_angle_site_symmetry_1
_geom_angle_site_symmetry_2
_geom_angle_site_symmetry_3
_geom_angle
_geom_angle_publ_flag
C(24) Re C(17) . . . 74.2(11) yes
C(24) Re P(2) . . . 109.7(7) yes
C(17) Re P(2) . . . 71.2(8) yes
C(24) Re P(1) . . . 110.2(6) yes
C(17) Re P(1) . . . 72.8(8) yes
P(2) Re P(1) . . . 114.7(3) yes
C(24) Re Cl(1) . . . 162.3(8) yes
C(17) Re Cl(1) . . . 123.5(8) yes
P(2) Re Cl(1) . . . 78.9(2) yes
P(1) Re Cl(1) . . . 78.2(2) yes
C(24) Re Cl(3) . . . 79.0(7) yes
C(17) Re Cl(3) . . . 129.5(8) yes
P(2) Re Cl(3) . . . 79.0(2) yes
P(1) Re Cl(3) . . . 157.6(3) yes
Cl(1) Re Cl(3) . . . 87.8(2) yes
C(24) Re Cl(2) . . . 78.0(8) yes
C(17) Re Cl(2) . . . 130.1(7) yes
P(2) Re Cl(2) . . . 158.5(2) yes
P(1) Re Cl(2) . . . 79.4(3) yes
Cl(1) Re Cl(2) . . . 88.8(3) yes
Cl(3) Re Cl(2) . . . 83.0(2) yes
N(1) C(17) Re . . . 177(2) yes
C(17) N(1) C(18) . . . 160(3) yes
N(2) C(24) Re . . . 172(3) yes
C(24) N(2) C(25) . . . 160(3) yes
C(2) P(1) C(3) . . . 101.4(11) no
C(2) P(1) C(1) . . . 101.1(12) no
C(3) P(1) C(1) . . . 104.4(12) no
C(2) P(1) Re . . . 117.5(10) no
C(3) P(1) Re . . . 114.7(8) no
C(1) P(1) Re . . . 115.5(9) no
C(10) P(2) C(11) . . . 104.1(12) no
C(10) P(2) C(9) . . . 100.2(13) no
C(11) P(2) C(9) . . . 104.4(12) no
C(10) P(2) Re . . . 113.4(10) no
C(11) P(2) Re . . . 114.0(8) no
C(9) P(2) Re . . . 118.8(10) no
C(4) C(3) C(8) . . . 117(2) no
C(4) C(3) P(1) . . . 122(2) no
C(8) C(3) P(1) . . . 122(2) no
C(3) C(4) C(5) . . . 122(2) no
C(4) C(5) C(6) . . . 118(3) no
C(7) C(6) C(5) . . . 124(3) no
C(6) C(7) C(8) . . . 117(3) no
C(7) C(8) C(3) . . . 123(3) no
C(12) C(11) C(16) . . . 118(2) no
C(12) C(11) P(2) . . . 118(2) no
C(16) C(11) P(2) . . . 124(2) no
C(11) C(12) C(13) . . . 122(2) no
C(14) C(13) C(12) . . . 116(3) no
C(15) C(14) C(13) . . . 120(3) no
C(16) C(15) C(14) . . . 125(3) no
C(15) C(16) C(11) . . . 119(3) no
N(1) C(18) C(19) . . . 113(2) no
N(1) C(18) C(23) . . . 107(2) no
C(19) C(18) C(23) . . . 112(2) no
C(20) C(19) C(18) . . . 115(3) no
C(21) C(20) C(19) . . . 110(3) no
C(20) C(21) C(22) . . . 120(3) no
C(23) C(22) C(21) . . . 115(3) no
C(22) C(23) C(18) . . . 111(3) no
N(2) C(25) C(26A) . . . 110.0(7) no
N(2) C(25) C(30A) . . . 102.2(10) no
C(26A) C(25) C(30A) . . . 109.17(10) no
N(2) C(25) C(26B) . . . 129.2(9) no
C(26A) C(25) C(26B) . . . 38.0(2) no
C(30A) C(25) C(26B) . . . 123.22(10) no
N(2) C(25) C(30B) . . . 120.4(8) no
C(26A) C(25) C(30B) . . . 124.43(9) no
C(30A) C(25) C(30B) . . . 41.1(2) no
C(26B) C(25) C(30B) . . . 109.15(10) no
C(26B) C(26A) C(27) . . . 71.03(12) no
C(26B) C(26A) C(25) . . . 71.03(12) no
C(27) C(26A) C(25) . . . 109.16(8) no
C(26A) C(26B) C(27) . . . 71.02(13) no
C(26A) C(26B) C(25) . . . 71.02(13) no
C(27) C(26B) C(25) . . . 109.15(9) no
C(28B) C(27) C(26B) . . . 109.16(10) no
C(28B) C(27) C(26A) . . . 124.42(9) no
C(26B) C(27) C(26A) . . . 38.0(2) no
C(28B) C(27) C(28A) . . . 22.57(12) no
C(26B) C(27) C(28A) . . . 87.12(12) no
C(26A) C(27) C(28A) . . . 109.16(8) no
C(28B) C(28A) C(27) . . . 78.7(2) no
C(28B) C(28A) C(29) . . . 78.7(2) no
C(27) C(28A) C(29) . . . 109.17(10) no
C(28A) C(28B) C(29) . . . 78.71(12) no
C(28A) C(28B) C(27) . . . 78.72(12) no
C(29) C(28B) C(27) . . . 109.17(10) no
C(28B) C(29) C(30B) . . . 109.16(10) no
C(28B) C(29) C(30A) . . . 123.21(11) no
C(30B) C(29) C(30A) . . . 41.1(2) no
C(28B) C(29) C(28A) . . . 22.57(12) no
C(30B) C(29) C(28A) . . . 87.12(13) no
C(30A) C(29) C(28A) . . . 109.16(8) no
C(30B) C(30A) C(25) . . . 69.44(13) no
C(30B) C(30A) C(29) . . . 69.44(13) no
C(25) C(30A) C(29) . . . 109.16(8) no
C(30A) C(30B) C(29) . . . 69.43(14) no
C(30A) C(30B) C(25) . . . 69.43(14) no
C(29) C(30B) C(25) . . . 109.15(10) no
C(2S) C(1S) C(6S) . . . 122(4) no
C(2S) C(1S) Cl(1S) . . . 120(3) no
C(6S) C(1S) Cl(1S) . . . 118(3) no
C(1S) C(2S) C(3S) . . . 114(4) no
C(1S) C(2S) Cl(2S) . . . 126(3) no
C(3S) C(2S) Cl(2S) . . . 119(3) no
C(4S) C(3S) C(2S) . . . 128(4) no
C(3S) C(4S) C(5S) . . . 114(4) no
C(6S) C(5S) C(4S) . . . 119(3) no
C(1S) C(6S) C(5S) . . . 122(3) no

loop_
_geom_bond_atom_site_label_1
_geom_bond_atom_site_label_2
_geom_bond_site_symmetry_1
_geom_bond_site_symmetry_2
_geom_bond_distance
_geom_bond_publ_flag
Re C(24) . . 1.94(2) yes
Re C(17) . . 1.95(3) yes
Re P(2) . . 2.429(6) yes
Re P(1) . . 2.439(6) yes
Re Cl(1) . . 2.472(7) yes
Re Cl(3) . . 2.481(6) yes
Re Cl(2) . . 2.485(7) yes
P(1) C(2) . . 1.75(3) no
P(1) C(3) . . 1.81(2) no
P(1) C(1) . . 1.84(3) no
P(2) C(10) . . 1.81(3) no
P(2) C(11) . . 1.81(2) no
P(2) C(9) . . 1.83(3) no
C(3) C(4) . . 1.36(3) no
C(3) C(8) . . 1.43(3) no
C(4) C(5) . . 1.38(3) no
C(5) C(6) . . 1.41(3) no
C(6) C(7) . . 1.33(3) no
C(7) C(8) . . 1.39(3) no
C(11) C(12) . . 1.35(3) no
C(11) C(16) . . 1.40(3) no
C(12) C(13) . . 1.44(3) no
C(13) C(14) . . 1.36(4) no
C(14) C(15) . . 1.34(3) no
C(15) C(16) . . 1.32(3) no
C(17) N(1) . . 1.15(3) yes
N(1) C(18) . . 1.45(3) yes
C(18) C(19) . . 1.49(3) no
C(18) C(23) . . 1.51(3) no
C(19) C(20) . . 1.47(4) no
C(20) C(21) . . 1.45(4) no
C(21) C(22) . . 1.52(4) no
C(22) C(23) . . 1.47(4) no
C(24) N(2) . . 1.15(2) yes
N(2) C(25) . . 1.52(2) yes
C(25) C(26A) . . 1.5399(11) no
C(25) C(30A) . . 1.5400(10) no
C(25) C(26B) . . 1.5401(10) no
C(25) C(30B) . . 1.5401(11) no
C(26A) C(27) . . 1.5400(10) no
C(26B) C(27) . . 1.5401(11) no
C(27) C(28B) . . 1.5399(11) no
C(27) C(28A) . . 1.5400(10) no
C(28A) C(29) . . 1.5400(10) no
C(28B) C(29) . . 1.5400(10) no
C(29) C(30B) . . 1.5401(11) no
C(29) C(30A) . . 1.5401(10) no
Cl(1S) C(1S) . . 1.67(4) no
Cl(2S) C(2S) . . 1.64(4) no
C(1S) C(2S) . . 1.33(4) no
C(1S) C(6S) . . 1.37(4) no
C(2S) C(3S) . . 1.45(4) no
C(3S) C(4S) . . 1.31(4) no
C(4S) C(5S) . . 1.45(4) no
C(5S) C(6S) . . 1.37(4) no
